data_1515458
loop_
_publ_author_name
'Scott, Lauren E.'
'Telpoukhovskaia, Maria'
'Rodr\'iguez-Rodr\'iguez, Cristina'
'Merkel, Michael'
'Bowen, Meryn L.'
'Page, Brent D. G.'
'Green, David E.'
'Storr, Tim'
'Thomas, Fancy'
'Allen, David D.'
'Lockman, Paul R.'
'Patrick, Brian O.'
'Adam, Michael J.'
'Orvig, Chris'

_publ_section_title
;
 N-Aryl-substituted 3-(\b-D-glucopyranosyloxy)-2-methyl-4(1H)-pyridinones
 as agents for Alzheimer's therapy
;
_journal_issue 4
_journal_name_full 'Chemical Science'
_journal_page_first 642
_journal_paper_doi 10.1039/c0sc00544d
_journal_volume 2
_journal_year 2011
_chemical_formula_sum 'C13 H10 N2 O2 S'
_chemical_formula_weight 258.29
_chemical_name_systematic
;
?
;
_space_group_IT_number 14
_symmetry_cell_setting monoclinic
_symmetry_space_group_name_Hall '-P 2ybc'
_symmetry_space_group_name_H-M 'P 1 21/c 1'
_atom_sites_solution_hydrogens geom
_atom_sites_solution_primary direct
_atom_sites_solution_secondary difmap
_audit_creation_method SHELXL-97
_cell_angle_alpha 90.00
_cell_angle_beta 93.837(4)
_cell_angle_gamma 90.00
_cell_formula_units_Z 4
_cell_length_a 10.3006(12)
_cell_length_b 7.8737(10)
_cell_length_c 13.7999(16)
_cell_measurement_reflns_used 9704
_cell_measurement_temperature 173(2)
_cell_measurement_theta_max 27.98
_cell_measurement_theta_min 2.96
_cell_volume 1116.7(2)
_computing_structure_refinement 'SHELXL-97 (Sheldrick, 1997)'
_diffrn_ambient_temperature 173(2)
_diffrn_measured_fraction_theta_full 0.991
_diffrn_measured_fraction_theta_max 0.991
_diffrn_measurement_device_type 'Bruker X8 APEX II'
_diffrn_measurement_method 'area detector'
_diffrn_radiation_monochromator graphite
_diffrn_radiation_source 'fine-focus sealed tube'
_diffrn_radiation_type MoK\a
_diffrn_radiation_wavelength 0.71073
_diffrn_reflns_av_R_equivalents 0.0220
_diffrn_reflns_av_sigmaI/netI 0.0140
_diffrn_reflns_limit_h_max 13
_diffrn_reflns_limit_h_min -12
_diffrn_reflns_limit_k_max 10
_diffrn_reflns_limit_k_min -10
_diffrn_reflns_limit_l_max 16
_diffrn_reflns_limit_l_min -17
_diffrn_reflns_number 15521
_diffrn_reflns_theta_full 27.49
_diffrn_reflns_theta_max 27.49
_diffrn_reflns_theta_min 1.98
_exptl_absorpt_coefficient_mu 0.284
_exptl_absorpt_correction_T_max 0.966
_exptl_absorpt_correction_T_min 0.867
_exptl_absorpt_correction_type multi-scan
_exptl_crystal_colour orange
_exptl_crystal_density_diffrn 1.536
_exptl_crystal_density_method 'not measured'
_exptl_crystal_description needle
_exptl_crystal_F_000 536
_exptl_crystal_size_max 0.46
_exptl_crystal_size_mid 0.42
_exptl_crystal_size_min 0.12
_refine_diff_density_max 0.398
_refine_diff_density_min -0.225
_refine_diff_density_rms 0.051
_refine_ls_extinction_method none
_refine_ls_goodness_of_fit_ref 1.071
_refine_ls_hydrogen_treatment mixed
_refine_ls_matrix_type full
_refine_ls_number_parameters 168
_refine_ls_number_reflns 2541
_refine_ls_number_restraints 0
_refine_ls_restrained_S_all 1.071
_refine_ls_R_factor_all 0.0365
_refine_ls_R_factor_gt 0.0332
_refine_ls_shift/su_max 0.000
_refine_ls_shift/su_mean 0.000
_refine_ls_structure_factor_coef Fsqd
_refine_ls_weighting_details 'calc w=1/[\s^2^(Fo^2^)+(0.0401P)^2^+0.7272P] where P=(Fo^2^+2Fc^2^)/3'
_refine_ls_weighting_scheme calc
_refine_ls_wR_factor_gt 0.0860
_refine_ls_wR_factor_ref 0.0882
_reflns_number_gt 2323
_reflns_number_total 2541
_reflns_threshold_expression >2sigma(I)
_cod_data_source_file c0sc00544d.txt
_cod_data_source_block co351
_cod_original_sg_symbol_H-M 'P 21/c'
_cod_database_code 1515458

loop_
_symmetry_equiv_pos_as_xyz
'x, y, z'
'-x, y+1/2, -z+1/2'
'-x, -y, -z'
'x, -y-1/2, z-1/2'

loop_
_atom_site_label
_atom_site_type_symbol
_atom_site_fract_x
_atom_site_fract_y
_atom_site_fract_z
_atom_site_U_iso_or_equiv
_atom_site_adp_type
_atom_site_occupancy
_atom_site_symmetry_multiplicity
_atom_site_calc_flag
_atom_site_refinement_flags
C1 C 0.74480(14) 0.00879(19) 0.43359(10) 0.0239(3) Uani 1 1 d .
H1A H 0.7113 -0.0544 0.3760 0.036 Uiso 1 1 calc R
H1B H 0.8396 -0.0034 0.4414 0.036 Uiso 1 1 calc R
H1C H 0.7223 0.1292 0.4257 0.036 Uiso 1 1 calc R
C2 C 0.68548(13) -0.05990(17) 0.52156(10) 0.0181(3) Uani 1 1 d .
C3 C 0.60851(13) -0.20204(17) 0.51882(10) 0.0182(3) Uani 1 1 d .
C4 C 0.54161(13) -0.26012(18) 0.60152(10) 0.0190(3) Uani 1 1 d .
C5 C 0.56664(14) -0.1624(2) 0.68799(11) 0.0239(3) Uani 1 1 d .
H5 H 0.5284 -0.1959 0.7458 0.029 Uiso 1 1 calc R
C6 C 0.64353(14) -0.0231(2) 0.68932(10) 0.0239(3) Uani 1 1 d .
H6 H 0.6564 0.0403 0.7477 0.029 Uiso 1 1 calc R
C7 C 0.78466(13) 0.17547(18) 0.61730(10) 0.0196(3) Uani 1 1 d .
C8 C 0.95547(13) 0.33947(18) 0.61329(10) 0.0195(3) Uani 1 1 d .
C9 C 1.08245(14) 0.38932(19) 0.59760(11) 0.0240(3) Uani 1 1 d .
H9 H 1.1428 0.3104 0.5743 0.029 Uiso 1 1 calc R
C10 C 1.11860(14) 0.5556(2) 0.61661(11) 0.0262(3) Uani 1 1 d .
H10 H 1.2044 0.5912 0.6053 0.031 Uiso 1 1 calc R
C11 C 1.03156(16) 0.6723(2) 0.65203(11) 0.0279(3) Uani 1 1 d .
H11 H 1.0594 0.7855 0.6648 0.033 Uiso 1 1 calc R
C12 C 0.90561(16) 0.62635(19) 0.66889(11) 0.0262(3) Uani 1 1 d .
H12 H 0.8464 0.7056 0.6934 0.031 Uiso 1 1 calc R
C13 C 0.86883(13) 0.45855(19) 0.64846(10) 0.0205(3) Uani 1 1 d .
N1 N 0.70337(11) 0.02896(15) 0.60883(8) 0.0200(3) Uani 1 1 d .
N2 N 0.90504(11) 0.17619(15) 0.59666(9) 0.0215(3) Uani 1 1 d .
O1 O 0.46596(10) -0.38571(13) 0.59501(8) 0.0247(2) Uani 1 1 d .
O2 O 0.58990(11) -0.28691(14) 0.43373(7) 0.0259(2) Uani 1 1 d .
S1 S 0.71808(3) 0.36428(5) 0.65775(3) 0.02483(12) Uani 1 1 d .
H2O H 0.560(2) -0.377(3) 0.4431(18) 0.054(7) Uiso 1 1 d .

loop_
_atom_site_aniso_label
_atom_site_aniso_U_11
_atom_site_aniso_U_22
_atom_site_aniso_U_33
_atom_site_aniso_U_23
_atom_site_aniso_U_13
_atom_site_aniso_U_12
C1 0.0300(7) 0.0200(7) 0.0223(7) 0.0003(5) 0.0061(6) -0.0069(6)
C2 0.0179(6) 0.0169(6) 0.0197(6) -0.0007(5) 0.0024(5) -0.0001(5)
C3 0.0193(6) 0.0171(6) 0.0183(6) -0.0016(5) 0.0011(5) -0.0010(5)
C4 0.0162(6) 0.0181(6) 0.0231(7) -0.0004(5) 0.0036(5) 0.0003(5)
C5 0.0242(7) 0.0274(8) 0.0211(7) -0.0026(6) 0.0081(5) -0.0054(6)
C6 0.0236(7) 0.0273(7) 0.0214(7) -0.0068(6) 0.0055(5) -0.0045(6)
C7 0.0196(6) 0.0181(6) 0.0211(7) -0.0037(5) 0.0018(5) -0.0020(5)
C8 0.0195(6) 0.0192(7) 0.0194(6) 0.0003(5) -0.0008(5) -0.0021(5)
C9 0.0190(6) 0.0257(7) 0.0273(7) 0.0029(6) 0.0010(5) -0.0008(5)
C10 0.0228(7) 0.0306(8) 0.0246(7) 0.0037(6) -0.0022(6) -0.0098(6)
C11 0.0367(8) 0.0227(7) 0.0238(7) -0.0019(6) -0.0009(6) -0.0115(6)
C12 0.0317(8) 0.0219(7) 0.0252(7) -0.0046(6) 0.0023(6) -0.0020(6)
C13 0.0192(6) 0.0230(7) 0.0193(7) -0.0011(5) 0.0006(5) -0.0034(5)
N1 0.0193(5) 0.0192(6) 0.0218(6) -0.0041(4) 0.0046(4) -0.0047(4)
N2 0.0201(6) 0.0201(6) 0.0244(6) -0.0012(5) 0.0017(5) -0.0037(5)
O1 0.0259(5) 0.0195(5) 0.0295(6) -0.0031(4) 0.0080(4) -0.0072(4)
O2 0.0365(6) 0.0217(5) 0.0199(5) -0.0039(4) 0.0051(4) -0.0127(5)
S1 0.01861(18) 0.02168(19) 0.0347(2) -0.00754(14) 0.00548(14) -0.00211(13)

loop_
_atom_type_symbol
_atom_type_description
_atom_type_scat_dispersion_real
_atom_type_scat_dispersion_imag
_atom_type_scat_source
C C 0.0033 0.0016 'International Tables Vol C Tables 4.2.6.8 and 6.1.1.4'
H H 0.0000 0.0000 'International Tables Vol C Tables 4.2.6.8 and 6.1.1.4'
N N 0.0061 0.0033 'International Tables Vol C Tables 4.2.6.8 and 6.1.1.4'
O O 0.0106 0.0060 'International Tables Vol C Tables 4.2.6.8 and 6.1.1.4'
S S 0.1246 0.1234 'International Tables Vol C Tables 4.2.6.8 and 6.1.1.4'

loop_
_geom_angle_atom_site_label_1
_geom_angle_atom_site_label_2
_geom_angle_atom_site_label_3
_geom_angle
C2 C1 H1A 109.5
C2 C1 H1B 109.5
H1A C1 H1B 109.5
C2 C1 H1C 109.5
H1A C1 H1C 109.5
H1B C1 H1C 109.5
C3 C2 N1 118.44(12)
C3 C2 C1 122.66(12)
N1 C2 C1 118.81(12)
O2 C3 C2 118.36(12)
O2 C3 C4 118.76(12)
C2 C3 C4 122.80(12)
O1 C4 C5 123.99(13)
O1 C4 C3 121.17(13)
C5 C4 C3 114.82(12)
C6 C5 C4 121.39(13)
C6 C5 H5 119.3
C4 C5 H5 119.3
C5 C6 N1 121.82(13)
C5 C6 H6 119.1
N1 C6 H6 119.1
N2 C7 N1 123.58(13)
N2 C7 S1 118.09(11)
N1 C7 S1 118.33(10)
C9 C8 N2 125.02(13)
C9 C8 C13 119.33(13)
N2 C8 C13 115.64(12)
C10 C9 C8 118.70(14)
C10 C9 H9 120.6
C8 C9 H9 120.6
C9 C10 C11 121.28(14)
C9 C10 H10 119.4
C11 C10 H10 119.4
C12 C11 C10 121.32(14)
C12 C11 H11 119.3
C10 C11 H11 119.3
C11 C12 C13 117.27(14)
C11 C12 H12 121.4
C13 C12 H12 121.4
C12 C13 C8 122.09(13)
C12 C13 S1 128.45(12)
C8 C13 S1 109.45(10)
C6 N1 C2 120.66(12)
C6 N1 C7 118.02(12)
C2 N1 C7 121.31(11)
C7 N2 C8 108.62(12)
C3 O2 H2O 109.7(18)
C13 S1 C7 88.17(7)

loop_
_geom_bond_atom_site_label_1
_geom_bond_atom_site_label_2
_geom_bond_distance
C1 C2 1.4963(19)
C1 H1A 0.9800
C1 H1B 0.9800
C1 H1C 0.9800
C2 C3 1.3706(19)
C2 N1 1.3944(17)
C3 O2 1.3536(17)
C3 C4 1.4462(19)
C4 O1 1.2585(17)
C4 C5 1.429(2)
C5 C6 1.352(2)
C5 H5 0.9500
C6 N1 1.3686(18)
C6 H6 0.9500
C7 N2 1.2907(18)
C7 N1 1.4256(17)
C7 S1 1.7445(14)
C8 C9 1.3964(19)
C8 N2 1.3998(18)
C8 C13 1.403(2)
C9 C10 1.382(2)
C9 H9 0.9500
C10 C11 1.395(2)
C10 H10 0.9500
C11 C12 1.381(2)
C11 H11 0.9500
C12 C13 1.398(2)
C12 H12 0.9500
C13 S1 1.7335(14)
O2 H2O 0.79(3)

loop_
_geom_torsion_atom_site_label_1
_geom_torsion_atom_site_label_2
_geom_torsion_atom_site_label_3
_geom_torsion_atom_site_label_4
_geom_torsion
N1 C2 C3 O2 179.17(12)
C1 C2 C3 O2 2.6(2)
N1 C2 C3 C4 2.2(2)
C1 C2 C3 C4 -174.31(13)
O2 C3 C4 O1 -0.9(2)
C2 C3 C4 O1 176.01(13)
O2 C3 C4 C5 -179.71(12)
C2 C3 C4 C5 -2.8(2)
O1 C4 C5 C6 -176.41(14)
C3 C4 C5 C6 2.3(2)
C4 C5 C6 N1 -1.5(2)
N2 C8 C9 C10 179.54(13)
C13 C8 C9 C10 -0.5(2)
C8 C9 C10 C11 0.9(2)
C9 C10 C11 C12 -0.4(2)
C10 C11 C12 C13 -0.4(2)
C11 C12 C13 C8 0.7(2)
C11 C12 C13 S1 -177.63(12)
C9 C8 C13 C12 -0.3(2)
N2 C8 C13 C12 179.67(13)
C9 C8 C13 S1 178.34(11)
N2 C8 C13 S1 -1.70(16)
C5 C6 N1 C2 0.8(2)
C5 C6 N1 C7 -178.87(14)
C3 C2 N1 C6 -1.1(2)
C1 C2 N1 C6 175.55(13)
C3 C2 N1 C7 178.50(12)
C1 C2 N1 C7 -4.83(19)
N2 C7 N1 C6 124.06(15)
S1 C7 N1 C6 -55.93(16)
N2 C7 N1 C2 -55.57(19)
S1 C7 N1 C2 124.44(12)
N1 C7 N2 C8 -179.85(12)
S1 C7 N2 C8 0.14(16)
C9 C8 N2 C7 -179.01(14)
C13 C8 N2 C7 1.03(17)
C12 C13 S1 C7 179.90(14)
C8 C13 S1 C7 1.39(11)
N2 C7 S1 C13 -0.94(12)
N1 C7 S1 C13 179.05(11)
